data_4121959
loop_
_publ_author_name
'Graham, Alexander J.'
'Banu, Ana-Maria'
'D\"uren, Tina'
'Greenaway, Alex'
'McKellar, Scott C.'
'Mowat, John P. S.'
'Ward, Kenneth'
'Wright, Paul A.'
'Moggach, Stephen A.'

_publ_section_title
;
 Stabilization of Scandium Terephthalate MOFs against Reversible
 Amorphization and Structural Phase Transition by Guest Uptake at Extreme
 Pressure.
;
_journal_issue 24
_journal_name_full 'Journal of the American Chemical Society'
_journal_page_first 8606
_journal_page_last 8613
_journal_paper_doi 10.1021/ja411934f
_journal_volume 136
_journal_year 2014
_chemical_absolute_configuration ad
_chemical_formula_moiety 'C24 H6 N3 O18 Sc2'
_chemical_formula_sum 'C24 H6 N3 O18 Sc2'
_chemical_formula_weight 714.23
_space_group_IT_number 43
_symmetry_cell_setting orthorhombic
_symmetry_space_group_name_Hall 'F 2 -2d'
_symmetry_space_group_name_H-M 'F d d 2'
_atom_sites_solution_hydrogens difmap
_atom_sites_solution_primary other
_audit_creation_date 13-04-25
_audit_creation_method CRYSTALS_ver_14.40
_cell_angle_alpha 90
_cell_angle_beta 90
_cell_angle_gamma 90
_cell_formula_units_Z 8
_cell_length_a 18.951(2)
_cell_length_b 32.321(3)
_cell_length_c 8.6859(5)
_cell_measurement_reflns_used 1384
_cell_measurement_temperature 293
_cell_measurement_theta_max 21
_cell_measurement_theta_min 3
_cell_volume 5320.2(8)
_computing_cell_refinement 'Apex2 (Bruker AXS, 2006)'
_computing_data_collection 'Apex2 (Bruker AXS, 2006)'
_computing_data_reduction 'Apex2 (Bruker AXS, 2006)'
_computing_molecular_graphics 'CAMERON (Watkin et al., 1996)'
_computing_publication_material 'CRYSTALS (Betteridge et al., 2003)'
_computing_structure_refinement 'CRYSTALS (Betteridge et al., 2003)'
_computing_structure_solution 'USER DEFINED STRUCTURE SOLUTION'
_diffrn_ambient_temperature 293
_diffrn_measured_fraction_theta_full 0.559
_diffrn_measured_fraction_theta_max 0.547
_diffrn_measurement_device Area
_diffrn_measurement_device_type 'Bruker Kappa Apex2'
_diffrn_measurement_method \w
_diffrn_radiation_monochromator graphite
_diffrn_radiation_type 'Mo K\a'
_diffrn_radiation_wavelength 0.71073
_diffrn_reflns_av_R_equivalents 0.110
_diffrn_reflns_limit_h_max 17
_diffrn_reflns_limit_h_min -17
_diffrn_reflns_limit_k_max 34
_diffrn_reflns_limit_k_min -34
_diffrn_reflns_limit_l_max 10
_diffrn_reflns_limit_l_min -10
_diffrn_reflns_number 4920
_diffrn_reflns_theta_full 25.136
_diffrn_reflns_theta_max 26.459
_diffrn_reflns_theta_min 3.199
_diffrn_standards_number 0
_exptl_absorpt_coefficient_mu 0.608
_exptl_absorpt_correction_T_max 0.93
_exptl_absorpt_correction_T_min 0.39
_exptl_absorpt_correction_type multi-scan
_exptl_absorpt_process_details 'SADABS (Siemens, 1996)'
_exptl_crystal_colour colourless
_exptl_crystal_density_diffrn 1.783
_exptl_crystal_density_method 'not measured'
_exptl_crystal_description block
_exptl_crystal_F_000 2856
_exptl_crystal_size_max 0.220
_exptl_crystal_size_mid 0.120
_exptl_crystal_size_min 0.120
_refine_diff_density_max 0.94
_refine_diff_density_min -0.98
_refine_ls_abs_structure_details 'Flack (1983), 704 Friedel-pairs'
_refine_ls_abs_structure_Flack 0.16(18)
_refine_ls_extinction_method None
_refine_ls_goodness_of_fit_ref 0.9566
_refine_ls_hydrogen_treatment constr
_refine_ls_matrix_type full
_refine_ls_number_parameters 119
_refine_ls_number_reflns 1499
_refine_ls_number_restraints 131
_refine_ls_R_factor_all 0.1495
_refine_ls_R_factor_gt 0.1021
_refine_ls_shift/su_max 0.0293147
_refine_ls_shift/su_mean 0.0020253
_refine_ls_structure_factor_coef Fsqd
_refine_ls_weighting_details
;
 Method= Modified Sheldrick 
 w=1/[\s^2^(F^2^) + ( 0.17P)^2^ +*****P] 
 ,where P=(max(Fo^2^,0) + 2Fc^2^)/3 
;
_refine_ls_weighting_scheme calc
_refine_ls_wR_factor_all 0.2881
_refine_ls_wR_factor_gt 0.2512
_refine_ls_wR_factor_ref 0.2881
_reflns_limit_h_max 17
_reflns_limit_h_min 0
_reflns_limit_k_max 34
_reflns_limit_k_min 0
_reflns_limit_l_max 10
_reflns_limit_l_min -10
_reflns_number_gt 936
_reflns_number_total 1503
_reflns_threshold_expression I>2.0\s(I)
_oxford_diffrn_Wilson_B_factor 2.23
_oxford_diffrn_Wilson_scale 109.91
_oxford_refine_ls_r_factor_ref 0.1495
_oxford_refine_ls_scale 0.08159(11)
_oxford_reflns_number_all 1499
_oxford_reflns_threshold_expression_ref I>-10.0\s(I)
_oxford_structure_analysis_title 'Sc2NO2BDC3 in Fdd2'
_cod_data_source_file ScBDCNF3.cif
_cod_data_source_block ScBDCNO2_FC77_@_0.78_GPa
_cod_depositor_comments
;
The following automatic conversions were performed:

'_atom_sites_solution_primary' value 'Other' changed to 'other'
according to
/usr/data/users/saulius/crontab/automatic-downloads/rss-feeds/ACS/lib/dictionaries/cif_core.dic
dictionary named 'cif_core.dic' version 2.4.2 from 2011-04-26.

Automatic conversion script
Id: cif_fix_values 2281 2013-09-26 08:29:07Z andrius 

 Adding full bibliography for 4121943--4121962.cif.
;
_cod_original_cell_volume 5320.4(8)
_cod_original_sg_symbol_Hall 'F 2 -2d '
_cod_original_sg_symbol_H-M 'F d d 2 '
_cod_database_code 4121959

loop_
_symmetry_equiv_pos_as_xyz
x,y,z
x,y+1/2,z+1/2
x+1/2,y,z+1/2
x+1/2,y+1/2,z
-x+1/4,y+1/4,z+1/4
-x+1/4,y+3/4,z+3/4
-x+3/4,y+1/4,z+3/4
-x+3/4,y+3/4,z+1/4
x+1/4,-y+1/4,z+1/4
x+1/4,-y+3/4,z+3/4
x+3/4,-y+1/4,z+3/4
x+3/4,-y+3/4,z+1/4
-x+1/2,-y,z+1/2
-x+1/2,-y+1/2,z+1
-x+1,-y,z+1
-x+1,-y+1/2,z+1/2

loop_
_atom_site_label
_atom_site_type_symbol
_atom_site_fract_x
_atom_site_fract_y
_atom_site_fract_z
_atom_site_U_iso_or_equiv
_atom_site_occupancy
_atom_site_adp_type
_atom_site_refinement_flags_posn
_atom_site_refinement_flags_adp
_atom_site_disorder_group
Sc1 Sc 0.25496(16) 0.48866(8) 0.3157(5) 0.0285 1.0000 Uani . . .
C1 C 0.2522(9) 0.4310(3) 0.5921(8) 0.0411(16) 1.0000 Uiso D U .
C2 C 0.2821(10) 0.3905(3) 0.6466(8) 0.0428(15) 1.0000 Uiso D U .
C3 C 0.2913(8) 0.3845(3) 0.8012(9) 0.0445(17) 1.0000 Uiso D U .
C4 C 0.3301(8) 0.3508(4) 0.8588(9) 0.0441(17) 1.0000 Uiso D U .
C5 C 0.3546(9) 0.3222(4) 0.7488(9) 0.0444(16) 1.0000 Uiso D U .
C6 C 0.3418(9) 0.3273(4) 0.5970(10) 0.0446(17) 1.0000 Uiso D U .
C7 C 0.3047(9) 0.3614(3) 0.5419(9) 0.0438(17) 1.0000 Uiso D U .
C8 C 0.1477(5) 0.5274(5) 0.5539(10) 0.0484(18) 1.0000 Uiso D U .
C9 C 0.0706(5) 0.5160(5) 0.5509(9) 0.0502(19) 1.0000 Uiso D U .
C10 C 0.0346(3) 0.5079(3) 0.4150(10) 0.052(2) 1.0000 Uiso D U .
C11 C 0.0333(5) 0.5091(5) 0.6824(12) 0.051(2) 1.0000 Uiso D U .
C12 C 0.3486(8) 0.5376(3) 0.5585(10) 0.0450(16) 1.0000 Uiso D U .
O1 O 0.2477(6) 0.4362(3) 0.4495(9) 0.0410(18) 1.0000 Uiso D U .
O2 O 0.2335(6) 0.4582(3) 0.6866(9) 0.0406(18) 1.0000 Uiso D U .
O3 O 0.1785(6) 0.5217(3) 0.4315(9) 0.049(2) 1.0000 Uiso D U .
O4 O 0.3346(7) 0.5114(3) 0.4560(10) 0.0445(19) 1.0000 Uiso D U .
O5 O 0.3269(6) 0.5374(3) 0.6909(9) 0.0468(19) 1.0000 Uiso D U .
O6 O 0.1698(6) 0.5391(3) 0.6793(10) 0.0481(19) 1.0000 Uiso D U .
O41 O 0.3955(10) 0.3753(6) 1.059(2) 0.131(8) 0.5000 Uiso D U .
O42 O 0.3117(12) 0.3290(6) 1.097(2) 0.131(8) 0.5000 Uiso D U .
O71 O 0.236(2) 0.3533(5) 0.348(4) 0.198(14) 0.5000 Uiso D U .
O72 O 0.356(2) 0.3731(4) 0.330(3) 0.199(14) 0.5000 Uiso D U .
O101 O 0.0710(6) 0.5620(5) 0.251(2) 0.078(6) 0.5000 Uiso D U 1
O102 O 0.0359(6) 0.5080(6) 0.1495(15) 0.077(6) 0.5000 Uiso D U .
N4 N 0.3483(9) 0.3520(5) 1.0191(12) 0.130(8) 0.5000 Uiso D U .
N7 N 0.2973(17) 0.3626(4) 0.3768(13) 0.199(14) 0.5000 Uiso D U .
N10 N 0.0459(5) 0.5274(4) 0.2684(12) 0.077(5) 0.5000 Uiso D U 1
H31 H 0.2736 0.4040 0.8715 0.0843 1.0000 Uiso R . .
H61 H 0.3539 0.3060 0.5278 0.0753 1.0000 Uiso R . .
H111 H 0.0558 0.5125 0.7786 0.1049 1.0000 Uiso R . .

loop_
_atom_site_aniso_label
_atom_site_aniso_U_11
_atom_site_aniso_U_22
_atom_site_aniso_U_33
_atom_site_aniso_U_23
_atom_site_aniso_U_13
_atom_site_aniso_U_12
Sc1 0.025(2) 0.0145(15) 0.0462(12) 0.0037(13) -0.0020(15) -0.0005(15)

loop_
_atom_type_symbol
_atom_type_scat_dispersion_real
_atom_type_scat_dispersion_imag
_atom_type_scat_Cromer_Mann_a1
_atom_type_scat_Cromer_Mann_b1
_atom_type_scat_Cromer_Mann_a2
_atom_type_scat_Cromer_Mann_b2
_atom_type_scat_Cromer_Mann_a3
_atom_type_scat_Cromer_Mann_b3
_atom_type_scat_Cromer_Mann_a4
_atom_type_scat_Cromer_Mann_b4
_atom_type_scat_Cromer_Mann_c
_atom_type_scat_source
C 0.0033 0.0016 2.3100 20.8439 1.0200 10.2075 1.5886 0.5687 0.8650 51.6512 0.2156 'International Tables Vol C 4.2.6.8 and 6.1.1.4'
H 0.0000 0.0000 0.4930 10.5109 0.3229 26.1257 0.1402 3.1424 0.0408 57.7998 0.0030 'International Tables Vol C 4.2.6.8 and 6.1.1.4'
N 0.0061 0.0033 12.2126 0.0057 3.1322 9.8933 2.0125 28.9975 1.1663 0.5826 -11.5290 'International Tables Vol C 4.2.6.8 and 6.1.1.4'
O 0.0106 0.0060 3.0485 13.2771 2.2868 5.7011 1.5463 0.3239 0.8670 32.9089 0.2508 'International Tables Vol C 4.2.6.8 and 6.1.1.4'
Sc 0.2519 0.3716 9.1890 9.0213 7.3679 0.5729 1.6409 136.1080 1.4680 51.3531 1.3329 'International Tables Vol C 4.2.6.8 and 6.1.1.4'

loop_
_geom_angle_atom_site_label_1
_geom_angle_site_symmetry_1
_geom_angle_atom_site_label_2
_geom_angle_atom_site_label_3
_geom_angle_site_symmetry_3
_geom_angle
_geom_angle_publ_flag
O5 13_564 Sc1 O2 13_564 97.6(4) yes
O5 13_564 Sc1 O6 13_564 92.3(5) yes
O2 13_564 Sc1 O6 13_564 88.6(4) yes
O5 13_564 Sc1 O1 . 84.9(4) yes
O2 13_564 Sc1 O1 . 177.4(5) yes
O6 13_564 Sc1 O1 . 90.7(4) yes
O5 13_564 Sc1 O3 . 86.5(4) yes
O2 13_564 Sc1 O3 . 84.7(4) yes
O6 13_564 Sc1 O3 . 173.1(4) yes
O1 . Sc1 O3 . 96.0(4) yes
O5 13_564 Sc1 O4 . 175.1(4) yes
O2 13_564 Sc1 O4 . 87.0(4) yes
O6 13_564 Sc1 O4 . 89.3(4) yes
O1 . Sc1 O4 . 90.5(4) yes
O3 . Sc1 O4 . 92.4(4) yes
C2 . C1 O1 . 117.0(6) yes
C2 . C1 O2 . 120.7(6) yes
O1 . C1 O2 . 122.3(6) yes
C1 . C2 C3 . 118.7(5) yes
C1 . C2 C7 . 120.2(5) yes
C3 . C2 C7 . 121.0(5) yes
C2 . C3 C4 . 121.6(6) yes
C2 . C3 H31 . 119.9 no
C4 . C3 H31 . 118.4 no
C3 . C4 C5 . 116.1(5) yes
C3 . C4 N4 . 116.7(6) yes
C5 . C4 N4 . 126.7(5) yes
C12 8_545 C5 C4 . 116.4(5) yes
C12 8_545 C5 C6 . 121.8(5) yes
C4 . C5 C6 . 121.6(5) yes
C5 . C6 C7 . 121.5(6) yes
C5 . C6 H61 . 119.4 no
C7 . C6 H61 . 118.8 no
C6 . C7 C2 . 118.1(5) yes
C6 . C7 N7 . 114.3(6) yes
C2 . C7 N7 . 127.6(5) yes
C9 . C8 O3 . 114.3(6) yes
C9 . C8 O6 . 114.9(6) yes
O3 . C8 O6 . 130.7(7) yes
C8 . C9 C10 . 122.6(5) yes
C8 . C9 C11 . 121.9(5) yes
C10 . C9 C11 . 115.2(6) yes
C10 15_464 C10 C9 . 121.8(3) yes
C10 15_464 C10 N10 . 107.4(5) yes
C9 . C10 N10 . 126.6(6) yes
C11 15_464 C11 C9 . 122.7(4) yes
C11 15_464 C11 H111 . 117.2 no
C9 . C11 H111 . 119.3 no
C5 7_554 C12 O4 . 112.2(6) yes
C5 7_554 C12 O5 . 121.5(6) yes
O4 . C12 O5 . 126.3(7) yes
Sc1 . O1 C1 . 131.6(8) yes
Sc1 13_565 O2 C1 . 155.4(12) yes
Sc1 . O3 C8 . 146.6(10) yes
Sc1 . O4 C12 . 143.8(12) yes
Sc1 13_565 O5 C12 . 138.4(7) yes
Sc1 13_565 O6 C8 . 127.8(10) yes
O102 15_464 O102 N10 . 109.1(6) yes
C4 . N4 O42 . 112.6(8) yes
C4 . N4 O41 . 118.0(8) yes
O42 . N4 O41 . 129.4(8) yes
C7 . N7 O72 . 104.2(8) yes
C7 . N7 O71 . 107.0(8) yes
O72 . N7 O71 . 148.8(8) yes
C10 . N10 O101 . 124.6(7) yes
C10 . N10 O102 . 120.0(7) yes
O101 . N10 O102 . 115.1(8) yes

loop_
_geom_bond_atom_site_label_1
_geom_bond_atom_site_label_2
_geom_bond_site_symmetry_2
_geom_bond_distance
_geom_bond_publ_flag
Sc1 O5 13_564 2.070(11) yes
Sc1 O2 13_564 2.063(9) yes
Sc1 O6 13_564 2.059(11) yes
Sc1 O1 . 2.060(9) yes
Sc1 O3 . 2.061(11) yes
Sc1 O4 . 2.075(11) yes
C1 C2 . 1.504(8) yes
C1 O1 . 1.253(8) yes
C1 O2 . 1.255(8) yes
C2 C3 . 1.367(8) yes
C2 C7 . 1.375(8) yes
C3 C4 . 1.407(8) yes
C3 H31 . 0.939 no
C4 C5 . 1.408(8) yes
C4 N4 . 1.435(9) yes
C5 C12 8_545 1.519(8) yes
C5 C6 . 1.351(8) yes
C6 C7 . 1.394(8) yes
C6 H61 . 0.940 no
C7 N7 . 1.441(10) yes
C8 C9 . 1.506(8) yes
C8 O3 . 1.227(8) yes
C8 O6 . 1.227(8) yes
C9 C10 . 1.389(8) yes
C9 C11 . 1.362(8) yes
C10 C10 15_464 1.405(9) yes
C10 N10 . 1.437(9) yes
C11 C11 15_464 1.393(9) yes
C11 H111 . 0.944 no
C12 O4 . 1.257(8) yes
C12 O5 . 1.221(8) yes
O41 N4 . 1.219(10) yes
O42 N4 . 1.220(10) yes
O71 N7 . 1.222(10) yes
O72 N7 . 1.224(10) yes
O101 N10 . 1.227(10) yes
O102 O102 15_464 1.45(3) yes
O102 N10 . 1.223(9) yes
